data_4518707
loop_
_publ_author_name
'Wang, Wenjing'
'Su, Kongzhao'
'El-Sayed, El-Sayed M'
'Yang, Miao'
'Yuan, Daqiang'

_publ_section_title
;
 Solvatomorphism Influence of Porous Organic Cage on
 C<sub>2</sub>H<sub>2</sub>/CO<sub>2</sub> Separation.
;
_journal_issue 20
_journal_name_full 'ACS applied materials &amp; interfaces'
_journal_page_first 24042
_journal_page_last 24050
_journal_paper_doi 10.1021/acsami.1c04573
_journal_volume 13
_journal_year 2021
_chemical_formula_sum 'C140 H176 N8 O16'
_chemical_formula_weight 2226.88
_space_group_crystal_system monoclinic
_space_group_IT_number 14
_space_group_name_Hall '-P 2yn'
_space_group_name_H-M_alt 'P 1 21/n 1'
_atom_sites_solution_hydrogens mixed
_audit_creation_method SHELXL-2018/3
_cell_angle_alpha 90
_cell_angle_beta 99.0980(10)
_cell_angle_gamma 90
_cell_formula_units_Z 2
_cell_length_a 18.7447(3)
_cell_length_b 16.0246(2)
_cell_length_c 21.7600(3)
_cell_measurement_reflns_used 8270
_cell_measurement_temperature 100(2)
_cell_measurement_theta_max 71.9050
_cell_measurement_theta_min 4.0760
_cell_volume 6453.96(16)
_computing_structure_refinement 'SHELXL-2018/3 (Sheldrick, 2018)'
_computing_structure_solution 'SHELXT 2018/2 (Sheldrick, 2018)'
_diffrn_ambient_temperature 100(2)
_diffrn_detector_area_resol_mean 10.5594
_diffrn_measured_fraction_theta_full 0.985
_diffrn_measured_fraction_theta_max 0.950
_diffrn_measurement_device_type 'SuperNova, Dual, Cu at zero, Atlas'
_diffrn_measurement_method '\w scans'
_diffrn_radiation_type CuK\a
_diffrn_radiation_wavelength 1.54184
_diffrn_reflns_av_R_equivalents 0.0307
_diffrn_reflns_av_unetI/netI 0.0381
_diffrn_reflns_Laue_measured_fraction_full 0.985
_diffrn_reflns_Laue_measured_fraction_max 0.950
_diffrn_reflns_limit_h_max 15
_diffrn_reflns_limit_h_min -23
_diffrn_reflns_limit_k_max 16
_diffrn_reflns_limit_k_min -19
_diffrn_reflns_limit_l_max 26
_diffrn_reflns_limit_l_min -26
_diffrn_reflns_number 26206
_diffrn_reflns_point_group_measured_fraction_full 0.985
_diffrn_reflns_point_group_measured_fraction_max 0.950
_diffrn_reflns_theta_full 67.684
_diffrn_reflns_theta_max 72.249
_diffrn_reflns_theta_min 3.999
_diffrn_source 'fine-focus sealed tube'
_exptl_absorpt_coefficient_mu 0.587
_exptl_absorpt_correction_T_max 1.00000
_exptl_absorpt_correction_T_min 0.75023
_exptl_absorpt_correction_type multi-scan
_exptl_crystal_colour red
_exptl_crystal_density_diffrn 1.146
_exptl_crystal_description block
_exptl_crystal_F_000 2400
_exptl_crystal_size_max 0.170
_exptl_crystal_size_mid 0.150
_exptl_crystal_size_min 0.120
_refine_diff_density_max 1.144
_refine_diff_density_min -0.766
_refine_diff_density_rms 0.066
_refine_ls_extinction_method none
_refine_ls_goodness_of_fit_ref 1.133
_refine_ls_hydrogen_treatment constr
_refine_ls_matrix_type full
_refine_ls_number_parameters 761
_refine_ls_number_reflns 12112
_refine_ls_number_restraints 1
_refine_ls_restrained_S_all 1.140
_refine_ls_R_factor_all 0.0954
_refine_ls_R_factor_gt 0.0713
_refine_ls_shift/su_max 0.000
_refine_ls_shift/su_mean 0.000
_refine_ls_structure_factor_coef Fsqd
_refine_ls_weighting_details 'w=1/[\s^2^(Fo^2^)+(0.2000P)^2^] where P=(Fo^2^+2Fc^2^)/3'
_refine_ls_weighting_scheme calc
_refine_ls_wR_factor_gt 0.2445
_refine_ls_wR_factor_ref 0.2812
_reflns_Friedel_coverage 0.000
_reflns_number_gt 9116
_reflns_number_total 12112
_reflns_threshold_expression 'I > 2\s(I)'
_cod_data_source_file am1c04573_si_002.cif
_cod_data_source_block CPOC-101Zeta
_cod_depositor_comments 'Adding full bibliography for 4518702--4518709.cif.'
_cod_original_sg_symbol_H-M 'P 21/n'
_cod_database_code 4518707
_shelx_shelxl_version_number 2018/3
_shelx_space_group_comment
;
The symmetry employed for this shelxl refinement is uniquely defined
by the following loop, which should always be used as a source of
symmetry information in preference to the above space-group names.
They are only intended as comments.
;

loop_
_space_group_symop_operation_xyz
'x, y, z'
'-x+1/2, y+1/2, -z+1/2'
'-x, -y, -z'
'x-1/2, -y-1/2, z-1/2'

loop_
_atom_site_label
_atom_site_type_symbol
_atom_site_fract_x
_atom_site_fract_y
_atom_site_fract_z
_atom_site_U_iso_or_equiv
_atom_site_adp_type
_atom_site_occupancy
_atom_site_site_symmetry_order
_atom_site_calc_flag
_atom_site_refinement_flags_posn
_atom_site_refinement_flags_adp
_atom_site_refinement_flags_occupancy
_atom_site_disorder_assembly
_atom_site_disorder_group
O1 O 0.73366(9) 0.45132(12) 0.76076(8) 0.0301(4) Uani 1 1 d . . . . .
O3 O 0.45184(10) 0.17613(12) 0.65766(8) 0.0308(4) Uani 1 1 d . . . . .
O2 O 0.58787(10) 0.21737(12) 0.69262(8) 0.0328(4) Uani 1 1 d . . . . .
H2N1 H 0.550700 0.185859 0.692478 0.039 Uiso 1 1 d R U . . .
O7 O 0.51267(10) 0.78943(12) 0.72367(8) 0.0330(4) Uani 1 1 d . . . . .
O8 O 0.71664(10) 0.61185(12) 0.76842(9) 0.0328(4) Uani 1 1 d . . . . .
H8N H 0.739675 0.570652 0.787630 0.039 Uiso 1 1 d R U . . .
O4 O 0.24562(10) 0.34711(13) 0.59773(8) 0.0357(5) Uani 1 1 d . . . . .
H4N1 H 0.217883 0.388200 0.603437 0.043 Uiso 1 1 d R U . . .
O5 O 0.25328(11) 0.51093(13) 0.59577(8) 0.0344(4) Uani 1 1 d . . . . .
O6 O 0.38619(12) 0.75394(13) 0.66349(9) 0.0402(5) Uani 1 1 d . . . . .
H6A H 0.411858 0.784310 0.691183 0.048 Uiso 1 1 d R U . . .
N1 N 0.76788(11) 0.34547(15) 0.68049(9) 0.0296(5) Uani 1 1 d . . . . .
H1 H 0.777453 0.391642 0.700218 0.035 Uiso 1 1 calc R U . . .
N4 N 0.62382(13) 0.80867(14) 0.67274(9) 0.0302(5) Uani 1 1 d . . . . .
H4 H 0.583221 0.827157 0.680775 0.036 Uiso 1 1 calc R U . . .
N2 N 0.36653(12) 0.16042(14) 0.55048(9) 0.0288(5) Uani 1 1 d . . . . .
H2 H 0.404558 0.141718 0.573716 0.035 Uiso 1 1 calc R U . . .
N3 N 0.27939(13) 0.62492(16) 0.52144(10) 0.0333(5) Uani 1 1 d . . . . .
H3 H 0.261022 0.576985 0.527400 0.040 Uiso 1 1 calc R U . . .
C38 C 0.61031(14) 0.57946(16) 0.81373(11) 0.0268(5) Uani 1 1 d . . . . .
C36 C 0.61409(14) 0.69816(16) 0.74441(10) 0.0276(5) Uani 1 1 d . . . . .
C13 C 0.40945(14) 0.23439(16) 0.67221(11) 0.0266(5) Uani 1 1 d . . . . .
C7 C 0.48671(13) 0.25050(16) 0.77913(11) 0.0252(5) Uani 1 1 d . . . . .
H7 H 0.498345 0.193104 0.768743 0.030 Uiso 1 1 calc R U . . .
C39 C 0.53828(14) 0.60270(16) 0.81696(11) 0.0270(5) Uani 1 1 d . . . . .
H39 H 0.512406 0.568988 0.840376 0.032 Uiso 1 1 calc R U . . .
C1 C 0.67773(13) 0.40499(16) 0.76658(11) 0.0264(5) Uani 1 1 d . . . . .
C3 C 0.59920(13) 0.28242(17) 0.73256(11) 0.0271(5) Uani 1 1 d . . . . .
C2 C 0.66232(13) 0.33098(17) 0.72944(11) 0.0275(5) Uani 1 1 d . . . . .
C16 C 0.31688(13) 0.36785(17) 0.69921(11) 0.0286(5) Uani 1 1 d . . . . .
C5 C 0.57128(13) 0.37434(16) 0.81164(10) 0.0265(5) Uani 1 1 d . . . . .
H5 H 0.540583 0.388472 0.839653 0.032 Uiso 1 1 calc R U . . .
C4 C 0.55360(13) 0.30281(16) 0.77446(11) 0.0260(5) Uani 1 1 d . . . . .
C35 C 0.54188(14) 0.72263(16) 0.75136(11) 0.0276(5) Uani 1 1 d . . . . .
C34 C 0.50331(14) 0.67116(17) 0.78826(11) 0.0275(5) Uani 1 1 d . . . . .
C37 C 0.64717(13) 0.62769(16) 0.77609(11) 0.0265(5) Uani 1 1 d . . . . .
C6 C 0.63047(13) 0.42502(16) 0.80976(11) 0.0262(5) Uani 1 1 d . . . . .
C15 C 0.30198(14) 0.32581(17) 0.64315(11) 0.0287(5) Uani 1 1 d . . . . .
C14 C 0.34682(14) 0.25895(17) 0.62922(11) 0.0283(5) Uani 1 1 d . . . . .
C12 C 0.42374(13) 0.27774(16) 0.73042(11) 0.0255(5) Uani 1 1 d . . . . .
C45 C 0.71003(14) 0.30469(17) 0.68909(11) 0.0284(5) Uani 1 1 d . . . . .
H45 H 0.699517 0.255159 0.667257 0.034 Uiso 1 1 calc R U . . .
C28 C 0.34452(13) 0.56864(17) 0.74921(11) 0.0277(5) Uani 1 1 d . . . . .
H28 H 0.352995 0.546681 0.789262 0.033 Uiso 1 1 calc R U . . .
C23 C 0.30222(13) 0.52216(17) 0.70361(11) 0.0278(5) Uani 1 1 d . . . . .
C52 C 0.65129(14) 0.74307(16) 0.70277(11) 0.0278(5) Uani 1 1 d . . . . .
H52 H 0.696810 0.724867 0.696818 0.033 Uiso 1 1 calc R U . . .
C27 C 0.37540(14) 0.64586(17) 0.73970(11) 0.0282(5) Uani 1 1 d . . . . .
C24 C 0.29152(14) 0.55417(18) 0.64216(11) 0.0298(5) Uani 1 1 d . . . . .
C40 C 0.64485(13) 0.50422(16) 0.84888(11) 0.0268(5) Uani 1 1 d . . . . .
H40 H 0.697156 0.513510 0.854698 0.032 Uiso 1 1 calc R U . . .
C47 C 0.32929(14) 0.21920(17) 0.57103(11) 0.0294(5) Uani 1 1 d . . . . .
H47 H 0.287560 0.236637 0.545307 0.035 Uiso 1 1 calc R U . . .
C17 C 0.37889(13) 0.34248(17) 0.74045(11) 0.0277(5) Uani 1 1 d . . . . .
H17 H 0.390347 0.372025 0.777480 0.033 Uiso 1 1 calc R U . . .
C8 C 0.46837(14) 0.24819(17) 0.84597(11) 0.0283(5) Uani 1 1 d . . . . .
H8A H 0.512784 0.239839 0.874867 0.034 Uiso 1 1 calc R U . . .
H8B H 0.448997 0.302119 0.855099 0.034 Uiso 1 1 calc R U . . .
C18 C 0.26930(14) 0.43840(17) 0.71573(11) 0.0285(5) Uani 1 1 d . . . . .
H18 H 0.223454 0.434305 0.687163 0.034 Uiso 1 1 calc R U . . .
C41 C 0.62464(14) 0.49485(17) 0.91439(11) 0.0297(5) Uani 1 1 d . . . . .
H41A H 0.573424 0.482607 0.910268 0.036 Uiso 1 1 calc R U . . .
H41B H 0.650609 0.447462 0.934698 0.036 Uiso 1 1 calc R U . . .
C26 C 0.36199(15) 0.67900(18) 0.67934(12) 0.0319(6) Uani 1 1 d . . . . .
C54 C 0.62668(15) 0.82239(17) 0.56105(11) 0.0295(5) Uani 1 1 d . . . . .
H54A H 0.639900 0.764448 0.556550 0.035 Uiso 1 1 calc R U . . .
H54B H 0.574374 0.825857 0.555016 0.035 Uiso 1 1 calc R U . . .
C25 C 0.32090(15) 0.63263(18) 0.63052(12) 0.0326(6) Uani 1 1 d . . . . .
C29 C 0.42452(14) 0.69169(17) 0.79149(11) 0.0278(5) Uani 1 1 d . . . . .
H29 H 0.418224 0.751524 0.782989 0.033 Uiso 1 1 calc R U . . .
C46 C 0.81716(14) 0.31719(19) 0.63934(11) 0.0320(6) Uani 1 1 d . . . . .
H46A H 0.812221 0.257283 0.633844 0.038 Uiso 1 1 calc R U . . .
H46B H 0.866415 0.328591 0.658748 0.038 Uiso 1 1 calc R U . . .
C42 C 0.64102(16) 0.57190(18) 0.95640(12) 0.0336(6) Uani 1 1 d . . . . .
H42 H 0.614277 0.619333 0.935714 0.040 Uiso 1 1 calc R U . . .
C53 C 0.65752(15) 0.85273(17) 0.62641(11) 0.0313(6) Uani 1 1 d . . . . .
H53A H 0.709286 0.843322 0.634243 0.038 Uiso 1 1 calc R U . . .
H53B H 0.649041 0.912183 0.629497 0.038 Uiso 1 1 calc R U . . .
C19 C 0.25150(14) 0.42817(17) 0.78205(11) 0.0291(5) Uani 1 1 d . . . . .
H19A H 0.234665 0.371610 0.786617 0.035 Uiso 1 1 calc R U . . .
H19B H 0.295651 0.435375 0.811495 0.035 Uiso 1 1 calc R U . . .
C48 C 0.34478(15) 0.12521(17) 0.48810(11) 0.0306(6) Uani 1 1 d . . . . .
H48A H 0.292479 0.122733 0.478810 0.037 Uiso 1 1 calc R U . . .
H48B H 0.363224 0.068750 0.487065 0.037 Uiso 1 1 calc R U . . .
C30 C 0.40282(14) 0.67594(18) 0.85576(11) 0.0308(6) Uani 1 1 d . . . . .
H30A H 0.352468 0.691269 0.853910 0.037 Uiso 1 1 calc R U . . .
H30B H 0.406794 0.616618 0.864506 0.037 Uiso 1 1 calc R U . . .
C49 C 0.31219(14) 0.66573(18) 0.56897(12) 0.0320(6) Uani 1 1 d . . . . .
H49 H 0.330681 0.718376 0.562777 0.038 Uiso 1 1 calc R U . . .
C32 C 0.44755(15) 0.72318(19) 0.91010(12) 0.0339(6) Uani 1 1 d . . . . .
H32 H 0.497692 0.703846 0.914280 0.041 Uiso 1 1 calc R U . . .
C50 C 0.27245(15) 0.65718(18) 0.45826(11) 0.0314(6) Uani 1 1 d . . . . .
H50A H 0.307463 0.630226 0.436453 0.038 Uiso 1 1 calc R U . . .
H50B H 0.282057 0.716688 0.459348 0.038 Uiso 1 1 calc R U . . .
C21 C 0.19487(15) 0.48855(19) 0.79914(13) 0.0350(6) Uani 1 1 d . . . . .
H21 H 0.209340 0.545326 0.789766 0.042 Uiso 1 1 calc R U . . .
C51 C 0.19670(15) 0.6408(2) 0.42419(11) 0.0347(6) Uani 1 1 d . . . . .
H51A H 0.161906 0.661206 0.449222 0.042 Uiso 1 1 calc R U . . .
H51B H 0.189623 0.581143 0.418917 0.042 Uiso 1 1 calc R U . . .
C43 C 0.72052(18) 0.5941(2) 0.96746(14) 0.0427(7) Uani 1 1 d . . . . .
H43A H 0.748122 0.546918 0.984938 0.064 Uiso 1 1 calc R U . . .
H43B H 0.728528 0.640310 0.995775 0.064 Uiso 1 1 calc R U . . .
H43C H 0.735321 0.609115 0.928662 0.064 Uiso 1 1 calc R U . . .
C44 C 0.6142(2) 0.5570(2) 1.01844(14) 0.0484(8) Uani 1 1 d . . . . .
H44A H 0.638145 0.509145 1.038657 0.073 Uiso 1 1 calc R U . . .
H44B H 0.562998 0.547522 1.010930 0.073 Uiso 1 1 calc R U . . .
H44C H 0.624655 0.605145 1.044610 0.073 Uiso 1 1 calc R U . . .
C31 C 0.4188(2) 0.7023(2) 0.97001(13) 0.0482(8) Uani 1 1 d . . . . .
H31A H 0.444677 0.734068 1.003755 0.072 Uiso 1 1 calc R U . . .
H31B H 0.425340 0.643787 0.978770 0.072 Uiso 1 1 calc R U . . .
H31C H 0.368338 0.715719 0.965226 0.072 Uiso 1 1 calc R U . . .
C57 C 0.63920(17) 0.1016(2) 0.82977(16) 0.0447(7) Uani 1 1 d . . . . .
H57 H 0.663926 0.128897 0.801831 0.054 Uiso 1 1 calc R U . . .
C58 C 0.59450(18) 0.0348(2) 0.80936(18) 0.0498(8) Uani 1 1 d . . . . .
C33 C 0.4466(2) 0.8171(2) 0.89910(15) 0.0515(8) Uani 1 1 d . . . . .
H33A H 0.397485 0.836361 0.891281 0.077 Uiso 1 1 calc R U . . .
H33B H 0.469702 0.829414 0.863824 0.077 Uiso 1 1 calc R U . . .
H33C H 0.471910 0.844621 0.935268 0.077 Uiso 1 1 calc R U . . .
C56 C 0.64770(18) 0.1285(2) 0.89157(16) 0.0486(8) Uani 1 1 d . . . . .
C10 C 0.4150(2) 0.1815(3) 0.85748(14) 0.0642(12) Uani 1 1 d D . . . .
C62 C 0.6120(2) 0.0859(3) 0.93340(19) 0.0574(9) Uani 1 1 d . . . . .
H62 H 0.618436 0.101682 0.975031 0.069 Uiso 1 1 calc R U . . .
C20 C 0.1919(2) 0.4834(3) 0.86812(17) 0.0632(11) Uani 1 1 d . . . . .
H20A H 0.182691 0.426812 0.879045 0.095 Uiso 1 1 calc R U . . .
H20B H 0.153868 0.518724 0.877920 0.095 Uiso 1 1 calc R U . . .
H20C H 0.237201 0.501417 0.891166 0.095 Uiso 1 1 calc R U . . .
C59 C 0.5848(2) 0.0081(2) 0.74316(19) 0.0582(9) Uani 1 1 d . . . . .
H59A H 0.554721 0.047659 0.718004 0.087 Uiso 1 1 calc R U . . .
H59B H 0.562422 -0.045886 0.739096 0.087 Uiso 1 1 calc R U . . .
H59C H 0.631082 0.005365 0.729606 0.087 Uiso 1 1 calc R U . . .
C60 C 0.5583(2) -0.0053(2) 0.8522(2) 0.0576(9) Uani 1 1 d . . . . .
H60 H 0.527775 -0.049850 0.839350 0.069 Uiso 1 1 calc R U . . .
C22 C 0.12047(18) 0.4719(3) 0.7617(2) 0.0638(11) Uani 1 1 d . . . . .
H22A H 0.103593 0.418203 0.772791 0.096 Uiso 1 1 calc R U . . .
H22B H 0.123530 0.472653 0.718106 0.096 Uiso 1 1 calc R U . . .
H22C H 0.087391 0.514225 0.770700 0.096 Uiso 1 1 calc R U . . .
C70 C 0.8841(2) 0.0932(2) 0.9955(2) 0.0601(10) Uani 1 1 d . . . . .
H70 H 0.864437 0.106961 1.030839 0.072 Uiso 1 1 calc R U . . .
C61 C 0.5670(2) 0.0202(3) 0.9130(2) 0.0647(11) Uani 1 1 d . . . . .
H61 H 0.542283 -0.007284 0.940831 0.078 Uiso 1 1 calc R U . . .
C55 C 0.6929(2) 0.2040(3) 0.91065(19) 0.0634(10) Uani 1 1 d . . . . .
H55A H 0.739903 0.196792 0.899219 0.095 Uiso 1 1 calc R U . . .
H55B H 0.697505 0.211245 0.954896 0.095 Uiso 1 1 calc R U . . .
H55C H 0.670185 0.252342 0.890066 0.095 Uiso 1 1 calc R U . . .
C68 C 0.8793(2) 0.0351(3) 0.8890(2) 0.0682(11) Uani 1 1 d . . . . .
H68 H 0.855086 0.012749 0.851997 0.082 Uiso 1 1 calc R U . . .
C9 C 0.4090(3) 0.1776(3) 0.92658(16) 0.0555(14) Uani 0.75 1 d . . P . .
H9A H 0.386696 0.227789 0.938403 0.083 Uiso 0.75 1 calc R U P . .
H9B H 0.456401 0.172335 0.950575 0.083 Uiso 0.75 1 calc R U P . .
H9C H 0.380224 0.130350 0.934209 0.083 Uiso 0.75 1 calc R U P . .
C67 C 0.9517(2) 0.0510(3) 0.8975(2) 0.0777(15) Uani 1 1 d . . . . .
C64 C 0.9545(3) 0.1082(3) 0.9924(3) 0.0751(13) Uani 1 1 d . . . . .
C65 C 0.9894(3) 0.0864(3) 0.9474(3) 0.0766(13) Uani 1 1 d . . . . .
H65 H 1.038867 0.095357 0.950267 0.092 Uiso 1 1 calc R U . . .
C69 C 0.8408(3) 0.0556(3) 0.9426(4) 0.105(2) Uani 1 1 d . . . . .
H69 H 0.791954 0.044478 0.941536 0.126 Uiso 1 1 calc R U . . .
C11B C 0.3449(3) 0.1766(4) 0.8189(2) 0.0570(12) Uani 0.75 1 d . . P . .
H11A H 0.350860 0.168623 0.776271 0.085 Uiso 0.75 1 calc R U P . .
H11B H 0.318812 0.227476 0.822590 0.085 Uiso 0.75 1 calc R U P . .
H11C H 0.318339 0.130527 0.832158 0.085 Uiso 0.75 1 calc R U P . .
C66 C 0.9925(3) 0.0203(5) 0.8442(2) 0.102(2) Uani 1 1 d . . . . .
H66A H 1.004323 0.067285 0.820420 0.153 Uiso 1 1 calc R U . . .
H66B H 0.962211 -0.017503 0.817596 0.153 Uiso 1 1 calc R U . . .
H66C H 1.036144 -0.007873 0.862093 0.153 Uiso 1 1 calc R U . . .
C63 C 0.9998(4) 0.1536(4) 1.0510(4) 0.110(2) Uani 1 1 d . . . . .
H63A H 1.050086 0.140323 1.053144 0.165 Uiso 1 1 calc R U . . .
H63B H 0.983387 0.134929 1.088284 0.165 Uiso 1 1 calc R U . . .
H63C H 0.993268 0.212847 1.046886 0.165 Uiso 1 1 calc R U . . .
C11A C 0.3966(7) 0.1065(6) 0.8257(5) 0.094(3) Uani 0.5 1 d D . P . .
H11D H 0.353281 0.084497 0.837828 0.140 Uiso 0.5 1 calc R U P . .
H11E H 0.435188 0.067052 0.835890 0.140 Uiso 0.5 1 calc R U P . .
H11F H 0.388749 0.116732 0.781695 0.140 Uiso 0.5 1 calc R U P . .

loop_
_atom_site_aniso_label
_atom_site_aniso_U_11
_atom_site_aniso_U_22
_atom_site_aniso_U_33
_atom_site_aniso_U_23
_atom_site_aniso_U_13
_atom_site_aniso_U_12
O1 0.0275(9) 0.0336(10) 0.0293(8) 0.0006(8) 0.0044(7) -0.0032(7)
O3 0.0331(9) 0.0302(10) 0.0284(8) -0.0053(7) 0.0023(7) 0.0017(7)
O2 0.0328(9) 0.0318(10) 0.0339(9) -0.0105(8) 0.0057(7) -0.0029(8)
O7 0.0381(10) 0.0302(10) 0.0312(9) 0.0039(8) 0.0071(7) 0.0016(8)
O8 0.0283(9) 0.0343(10) 0.0358(9) 0.0050(8) 0.0045(7) -0.0019(8)
O4 0.0343(10) 0.0404(11) 0.0283(9) -0.0034(8) -0.0081(7) 0.0077(8)
O5 0.0399(10) 0.0376(11) 0.0222(8) -0.0001(8) -0.0058(7) -0.0019(8)
O6 0.0522(12) 0.0359(11) 0.0291(9) 0.0046(8) -0.0039(8) -0.0097(9)
N1 0.0273(10) 0.0394(13) 0.0210(9) 0.0023(9) 0.0007(8) 0.0022(9)
N4 0.0370(11) 0.0308(12) 0.0230(9) -0.0023(9) 0.0048(8) -0.0034(9)
N2 0.0363(11) 0.0296(11) 0.0197(9) -0.0015(8) 0.0016(8) -0.0011(9)
N3 0.0379(12) 0.0381(13) 0.0224(10) 0.0040(9) -0.0004(8) 0.0000(10)
C38 0.0310(12) 0.0287(13) 0.0199(10) -0.0033(9) 0.0012(9) -0.0032(10)
C36 0.0349(13) 0.0282(13) 0.0189(10) -0.0026(9) 0.0016(9) -0.0052(10)
C13 0.0311(12) 0.0255(12) 0.0225(11) -0.0021(9) 0.0022(9) -0.0040(10)
C7 0.0273(11) 0.0252(12) 0.0220(11) -0.0017(9) 0.0003(9) 0.0004(9)
C39 0.0317(12) 0.0288(13) 0.0197(10) -0.0012(9) 0.0010(9) -0.0048(10)
C1 0.0264(11) 0.0288(13) 0.0228(10) 0.0034(10) 0.0002(9) 0.0010(10)
C3 0.0285(12) 0.0288(13) 0.0225(11) -0.0008(10) -0.0005(9) 0.0032(10)
C2 0.0274(12) 0.0316(13) 0.0225(10) 0.0022(10) 0.0013(9) 0.0035(10)
C16 0.0270(12) 0.0320(13) 0.0256(11) 0.0009(10) 0.0002(9) 0.0000(10)
C5 0.0266(11) 0.0316(13) 0.0207(10) -0.0007(10) 0.0018(9) 0.0026(10)
C4 0.0261(11) 0.0284(13) 0.0222(10) 0.0015(9) 0.0002(9) 0.0009(10)
C35 0.0333(13) 0.0269(13) 0.0216(10) -0.0034(10) 0.0017(9) -0.0013(10)
C34 0.0321(12) 0.0311(13) 0.0186(10) -0.0036(9) 0.0015(9) -0.0036(10)
C37 0.0293(12) 0.0270(13) 0.0225(10) -0.0053(9) 0.0016(9) -0.0044(10)
C6 0.0269(12) 0.0295(13) 0.0214(10) 0.0007(9) 0.0017(9) 0.0011(10)
C15 0.0287(12) 0.0312(13) 0.0240(11) 0.0012(10) -0.0027(9) -0.0006(10)
C14 0.0308(12) 0.0320(14) 0.0203(11) -0.0008(10) -0.0012(9) -0.0037(10)
C12 0.0262(11) 0.0270(12) 0.0220(11) -0.0014(10) -0.0005(9) -0.0032(9)
C45 0.0313(12) 0.0326(13) 0.0197(10) 0.0025(10) -0.0006(9) 0.0036(10)
C28 0.0270(12) 0.0349(14) 0.0205(10) 0.0020(10) 0.0015(9) 0.0055(10)
C23 0.0267(11) 0.0328(14) 0.0225(11) 0.0000(10) -0.0001(9) 0.0036(10)
C52 0.0327(13) 0.0272(13) 0.0228(11) -0.0032(10) 0.0022(9) -0.0071(10)
C27 0.0305(12) 0.0331(13) 0.0201(11) -0.0016(10) 0.0009(9) 0.0038(10)
C24 0.0315(12) 0.0322(14) 0.0239(11) -0.0007(10) -0.0014(9) 0.0029(10)
C40 0.0262(11) 0.0300(13) 0.0226(11) -0.0014(10) -0.0012(9) -0.0019(10)
C47 0.0340(13) 0.0309(13) 0.0217(11) 0.0001(10) 0.0000(9) -0.0039(10)
C17 0.0273(12) 0.0311(13) 0.0234(11) -0.0036(10) -0.0001(9) 0.0000(10)
C8 0.0293(12) 0.0322(13) 0.0225(11) 0.0023(10) 0.0012(9) -0.0015(10)
C18 0.0272(12) 0.0324(14) 0.0245(11) 0.0015(10) -0.0004(9) 0.0019(10)
C41 0.0329(12) 0.0315(14) 0.0239(11) 0.0008(10) 0.0020(9) -0.0007(10)
C26 0.0364(13) 0.0319(14) 0.0259(12) 0.0023(10) 0.0005(10) -0.0019(11)
C54 0.0365(13) 0.0281(13) 0.0231(11) -0.0011(10) 0.0023(10) -0.0029(10)
C25 0.0352(13) 0.0368(15) 0.0242(12) 0.0021(11) 0.0000(10) 0.0014(11)
C29 0.0320(12) 0.0284(13) 0.0223(11) -0.0017(9) 0.0019(9) -0.0002(10)
C46 0.0291(12) 0.0432(16) 0.0234(11) 0.0076(11) 0.0030(9) 0.0074(11)
C42 0.0431(15) 0.0311(14) 0.0245(12) 0.0003(10) -0.0010(10) 0.0012(11)
C53 0.0424(14) 0.0296(13) 0.0214(11) -0.0013(10) 0.0035(10) -0.0075(11)
C19 0.0308(12) 0.0287(13) 0.0273(12) 0.0013(10) 0.0030(9) 0.0011(10)
C48 0.0398(14) 0.0292(13) 0.0212(11) -0.0027(10) 0.0002(9) -0.0052(11)
C30 0.0337(13) 0.0332(14) 0.0252(12) -0.0023(10) 0.0044(10) -0.0035(11)
C49 0.0320(13) 0.0348(14) 0.0279(12) 0.0038(11) 0.0004(10) 0.0011(11)
C32 0.0371(14) 0.0391(15) 0.0251(12) -0.0035(11) 0.0039(10) -0.0019(12)
C50 0.0353(13) 0.0355(14) 0.0222(11) 0.0063(10) 0.0008(9) -0.0001(11)
C21 0.0355(14) 0.0355(15) 0.0337(13) -0.0023(11) 0.0041(10) 0.0039(11)
C51 0.0335(13) 0.0473(17) 0.0236(11) 0.0086(11) 0.0049(10) 0.0026(12)
C43 0.0496(17) 0.0447(17) 0.0315(13) -0.0061(12) -0.0007(12) -0.0120(14)
C44 0.0596(19) 0.057(2) 0.0293(13) -0.0125(14) 0.0089(13) -0.0098(16)
C31 0.065(2) 0.054(2) 0.0269(13) -0.0047(13) 0.0110(13) -0.0130(16)
C57 0.0386(15) 0.0426(17) 0.0523(17) 0.0005(14) 0.0051(13) 0.0026(13)
C58 0.0401(16) 0.0399(17) 0.067(2) 0.0012(16) 0.0022(14) 0.0088(14)
C33 0.073(2) 0.0412(18) 0.0380(15) -0.0087(14) 0.0031(15) -0.0164(16)
C56 0.0404(16) 0.052(2) 0.0525(18) -0.0046(16) 0.0049(13) 0.0079(14)
C10 0.082(3) 0.082(3) 0.0282(14) 0.0001(16) 0.0074(15) -0.055(2)
C62 0.0514(19) 0.064(2) 0.059(2) 0.0063(18) 0.0147(16) 0.0130(18)
C20 0.074(2) 0.077(3) 0.0425(17) -0.0022(18) 0.0216(17) 0.025(2)
C59 0.0516(19) 0.047(2) 0.072(2) -0.0135(18) -0.0024(17) 0.0063(16)
C60 0.0466(18) 0.0399(19) 0.086(3) 0.0046(18) 0.0104(18) -0.0005(15)
C22 0.0328(16) 0.082(3) 0.075(2) -0.031(2) 0.0032(16) 0.0087(17)
C70 0.069(2) 0.0353(18) 0.077(3) -0.0008(17) 0.016(2) 0.0107(17)
C61 0.055(2) 0.062(2) 0.080(3) 0.021(2) 0.0194(19) 0.0113(19)
C55 0.057(2) 0.074(3) 0.060(2) -0.015(2) 0.0100(17) -0.004(2)
C68 0.056(2) 0.069(3) 0.078(3) -0.007(2) 0.004(2) 0.001(2)
C9 0.073(3) 0.076(3) 0.0186(16) 0.0055(18) 0.0101(17) -0.051(3)
C67 0.059(2) 0.097(3) 0.070(3) 0.049(3) -0.010(2) -0.016(2)
C64 0.073(3) 0.046(2) 0.111(4) 0.019(2) 0.027(3) 0.021(2)
C65 0.068(3) 0.070(3) 0.089(3) 0.014(3) 0.007(2) 0.001(2)
C69 0.088(4) 0.033(2) 0.186(7) 0.032(3) -0.004(4) -0.006(2)
C11B 0.050(3) 0.064(3) 0.058(3) 0.006(2) 0.010(2) -0.019(2)
C66 0.082(3) 0.153(6) 0.070(3) 0.041(3) 0.013(3) -0.015(4)
C63 0.090(4) 0.094(4) 0.137(6) -0.009(4) -0.004(4) 0.018(3)
C11A 0.092(7) 0.115(9) 0.080(6) 0.005(6) 0.032(6) -0.016(7)

loop_
_atom_type_symbol
_atom_type_description
_atom_type_scat_dispersion_real
_atom_type_scat_dispersion_imag
_atom_type_scat_source
C C 0.0181 0.0091 'International Tables Vol C Tables 4.2.6.8 and 6.1.1.4'
H H 0.0000 0.0000 'International Tables Vol C Tables 4.2.6.8 and 6.1.1.4'
N N 0.0311 0.0180 'International Tables Vol C Tables 4.2.6.8 and 6.1.1.4'
O O 0.0492 0.0322 'International Tables Vol C Tables 4.2.6.8 and 6.1.1.4'

loop_
_geom_angle_atom_site_label_1
_geom_angle_atom_site_label_2
_geom_angle_atom_site_label_3
_geom_angle
_geom_angle_site_symmetry_1
_geom_angle_site_symmetry_3
_geom_angle_publ_flag
C45 N1 C46 123.7(2) . . ?
C52 N4 C53 124.0(2) . . ?
C47 N2 C48 120.9(2) . . ?
C49 N3 C50 122.4(2) . . ?
C37 C38 C39 116.8(2) . . ?
C37 C38 C40 121.9(2) . . ?
C39 C38 C40 121.3(2) . . ?
C37 C36 C52 119.5(2) . . ?
C37 C36 C35 120.9(2) . . ?
C52 C36 C35 119.5(2) . . ?
O3 C13 C12 121.9(2) . . ?
O3 C13 C14 120.5(2) . . ?
C12 C13 C14 117.6(2) . . ?
C12 C7 C4 110.6(2) . . ?
C12 C7 C8 113.5(2) . . ?
C4 C7 C8 112.53(19) . . ?
C34 C39 C38 125.3(2) . . ?
O1 C1 C6 121.8(2) . . ?
O1 C1 C2 120.5(2) . . ?
C6 C1 C2 117.7(2) . . ?
O2 C3 C4 123.7(2) . . ?
O2 C3 C2 115.9(2) . . ?
C4 C3 C2 120.4(2) . . ?
C45 C2 C3 118.6(2) . . ?
C45 C2 C1 120.3(2) . . ?
C3 C2 C1 121.2(2) . . ?
C15 C16 C17 116.9(2) . . ?
C15 C16 C18 121.8(2) . . ?
C17 C16 C18 121.3(2) . . ?
C6 C5 C4 125.3(2) . . ?
C3 C4 C5 117.1(2) . . ?
C3 C4 C7 120.9(2) . . ?
C5 C4 C7 121.9(2) . . ?
O7 C35 C34 121.4(2) . . ?
O7 C35 C36 120.5(2) . . ?
C34 C35 C36 118.1(2) . . ?
C39 C34 C35 118.0(2) . . ?
C39 C34 C29 123.1(2) . . ?
C35 C34 C29 118.8(2) . . ?
O8 C37 C38 122.9(2) . . ?
O8 C37 C36 116.3(2) . . ?
C38 C37 C36 120.8(2) . . ?
C5 C6 C1 118.2(2) . . ?
C5 C6 C40 122.9(2) . . ?
C1 C6 C40 118.7(2) . . ?
O4 C15 C16 122.7(2) . . ?
O4 C15 C14 116.6(2) . . ?
C16 C15 C14 120.7(2) . . ?
C47 C14 C15 118.0(2) . . ?
C47 C14 C13 120.8(2) . . ?
C15 C14 C13 121.1(2) . . ?
C17 C12 C13 118.2(2) . . ?
C17 C12 C7 122.2(2) . . ?
C13 C12 C7 119.6(2) . . ?
N1 C45 C2 124.2(3) . . ?
C23 C28 C27 125.1(2) . . ?
C28 C23 C24 117.4(2) . . ?
C28 C23 C18 123.6(2) . . ?
C24 C23 C18 118.9(2) . . ?
N4 C52 C36 122.3(3) . . ?
C28 C27 C26 117.2(2) . . ?
C28 C27 C29 122.2(2) . . ?
C26 C27 C29 120.5(2) . . ?
O5 C24 C25 120.3(2) . . ?
O5 C24 C23 120.3(2) . . ?
C25 C24 C23 119.4(2) . . ?
C38 C40 C6 110.83(19) . . ?
C38 C40 C41 113.4(2) . . ?
C6 C40 C41 112.8(2) . . ?
N2 C47 C14 125.3(2) . . ?
C12 C17 C16 125.4(2) . . ?
C10 C8 C7 115.1(2) . . ?
C23 C18 C16 110.3(2) . . ?
C23 C18 C19 114.3(2) . . ?
C16 C18 C19 111.4(2) . . ?
C42 C41 C40 114.6(2) . . ?
O6 C26 C27 124.0(2) . . ?
O6 C26 C25 116.1(2) . . ?
C27 C26 C25 119.9(3) . . ?
C48 C54 C53 110.8(2) 3_666 . ?
C24 C25 C26 120.8(2) . . ?
C24 C25 C49 120.7(2) . . ?
C26 C25 C49 118.4(3) . . ?
C34 C29 C27 109.7(2) . . ?
C34 C29 C30 113.8(2) . . ?
C27 C29 C30 112.2(2) . . ?
N1 C46 C51 112.8(2) . 3_666 ?
C43 C42 C44 110.4(2) . . ?
C43 C42 C41 112.5(2) . . ?
C44 C42 C41 109.7(2) . . ?
N4 C53 C54 110.4(2) . . ?
C21 C19 C18 115.0(2) . . ?
N2 C48 C54 111.2(2) . 3_666 ?
C32 C30 C29 115.4(2) . . ?
N3 C49 C25 122.2(3) . . ?
C33 C32 C31 110.8(3) . . ?
C33 C32 C30 112.0(2) . . ?
C31 C32 C30 109.0(2) . . ?
N3 C50 C51 109.7(2) . . ?
C20 C21 C22 110.3(3) . . ?
C20 C21 C19 110.1(3) . . ?
C22 C21 C19 111.8(2) . . ?
C50 C51 C46 112.3(2) . 3_666 ?
C58 C57 C56 121.1(3) . . ?
C57 C58 C60 118.3(4) . . ?
C57 C58 C59 120.5(3) . . ?
C60 C58 C59 121.2(3) . . ?
C62 C56 C57 119.0(4) . . ?
C62 C56 C55 121.7(3) . . ?
C57 C56 C55 119.3(3) . . ?
C11A C10 C11B 62.4(6) . . ?
C11A C10 C8 130.0(5) . . ?
C11B C10 C8 120.4(4) . . ?
C11A C10 C9 113.6(5) . . ?
C11B C10 C9 111.6(4) . . ?
C8 C10 C9 110.2(3) . . ?
C61 C62 C56 119.8(4) . . ?
C61 C60 C58 120.8(4) . . ?
C64 C70 C69 117.9(5) . . ?
C60 C61 C62 120.9(4) . . ?
C67 C68 C69 116.3(5) . . ?
C65 C67 C68 125.5(5) . . ?
C65 C67 C66 118.7(5) . . ?
C68 C67 C66 115.7(5) . . ?
C65 C64 C70 126.6(5) . . ?
C65 C64 C63 117.1(5) . . ?
C70 C64 C63 116.2(5) . . ?
C64 C65 C67 117.6(5) . . ?
C70 C69 C68 115.9(5) . . ?

loop_
_geom_bond_atom_site_label_1
_geom_bond_atom_site_label_2
_geom_bond_distance
_geom_bond_site_symmetry_2
_geom_bond_publ_flag
O1 C1 1.307(3) . ?
O3 C13 1.297(3) . ?
O2 C3 1.352(3) . ?
O7 C35 1.306(3) . ?
O8 C37 1.363(3) . ?
O4 C15 1.371(3) . ?
O5 C24 1.336(3) . ?
O6 C26 1.348(3) . ?
N1 C45 1.305(4) . ?
N1 C46 1.457(3) . ?
N4 C52 1.300(4) . ?
N4 C53 1.454(3) . ?
N2 C47 1.293(4) . ?
N2 C48 1.467(3) . ?
N3 C49 1.294(4) . ?
N3 C50 1.455(3) . ?
C38 C37 1.387(4) . ?
C38 C39 1.413(4) . ?
C38 C40 1.517(4) . ?
C36 C37 1.414(4) . ?
C36 C52 1.423(3) . ?
C36 C35 1.440(4) . ?
C13 C12 1.432(3) . ?
C13 C14 1.436(3) . ?
C7 C12 1.520(3) . ?
C7 C4 1.525(3) . ?
C7 C8 1.547(3) . ?
C39 C34 1.376(4) . ?
C1 C6 1.426(3) . ?
C1 C2 1.438(4) . ?
C3 C4 1.384(3) . ?
C3 C2 1.427(4) . ?
C2 C45 1.413(4) . ?
C16 C15 1.383(4) . ?
C16 C17 1.411(3) . ?
C16 C18 1.518(4) . ?
C5 C6 1.381(4) . ?
C5 C4 1.412(4) . ?
C35 C34 1.425(4) . ?
C34 C29 1.526(4) . ?
C6 C40 1.528(4) . ?
C15 C14 1.424(4) . ?
C14 C47 1.409(3) . ?
C12 C17 1.374(4) . ?
C28 C23 1.385(4) . ?
C28 C27 1.395(4) . ?
C23 C24 1.417(3) . ?
C23 C18 1.518(4) . ?
C27 C26 1.402(3) . ?
C27 C29 1.526(3) . ?
C24 C25 1.412(4) . ?
C40 C41 1.539(3) . ?
C8 C10 1.511(4) . ?
C18 C19 1.541(3) . ?
C41 C42 1.538(4) . ?
C26 C25 1.420(4) . ?
C54 C48 1.522(3) 3_666 ?
C54 C53 1.528(3) . ?
C25 C49 1.426(4) . ?
C29 C30 1.538(3) . ?
C46 C51 1.522(3) 3_666 ?
C42 C43 1.514(4) . ?
C42 C44 1.532(4) . ?
C19 C21 1.525(4) . ?
C30 C32 1.536(4) . ?
C32 C33 1.523(4) . ?
C32 C31 1.525(4) . ?
C50 C51 1.517(4) . ?
C21 C20 1.513(4) . ?
C21 C22 1.523(4) . ?
C57 C58 1.388(5) . ?
C57 C56 1.397(5) . ?
C58 C60 1.394(5) . ?
C58 C59 1.486(5) . ?
C56 C62 1.391(5) . ?
C56 C55 1.497(6) . ?
C10 C11A 1.401(8) . ?
C10 C11B 1.447(6) . ?
C10 C9 1.527(4) . ?
C62 C61 1.378(6) . ?
C60 C61 1.368(6) . ?
C70 C64 1.354(7) . ?
C70 C69 1.432(8) . ?
C68 C67 1.365(6) . ?
C68 C69 1.502(9) . ?
C67 C65 1.326(7) . ?
C67 C66 1.565(8) . ?
C64 C65 1.309(7) . ?
C64 C63 1.591(9) . ?
